data_8000219
loop_
_publ_author_name
'Narymbetov, B.Zh.'
'Agafonov, V.'
'Ceolin, R.'
'Davydov, V.A.'
'Kashevarova, L.S.'
'Dzyabchenko, A.V.'
'Rakhmanina, A.V.'
'Kulakov, V.I.'

_publ_section_title
;
 The crystal structure of the 2D polymerized tetragonal phase of C60
;
_journal_name_full 'Chemical Physics Letters'
_journal_page_first 157
_journal_page_last 162
_journal_volume 367
_journal_year 2003
_chemical_formula_sum C60
_space_group_IT_number 131
_symmetry_space_group_name_Hall '-P 4c 2'
_symmetry_space_group_name_H-M 'P 42/m m c'
_cell_angle_alpha 90
_cell_angle_beta 90
_cell_angle_gamma 90
_cell_formula_units_Z 2
_cell_length_a 9.064
_cell_length_b 9.064
_cell_length_c 15.039
_cell_volume 1235.546
_citation_journal_id_ASTM CHPLBC
_cod_data_source_file Narymbetov_CHPLBC_2003_680.cif
_cod_data_source_block C60
_cod_database_code 8000219

loop_
_symmetry_equiv_pos_as_xyz
x,y,z
-y,x,z+1/2
-x,-y,z
y,-x,z+1/2
x,-y,-z
y,x,-z+1/2
-x,y,-z
-y,-x,-z+1/2
-x,-y,-z
y,-x,-z-1/2
x,y,-z
-y,x,-z-1/2
-x,y,z
-y,-x,z-1/2
x,-y,z
y,x,z-1/2

loop_
_atom_site_label
_atom_site_type_symbol
_atom_site_fract_x
_atom_site_fract_y
_atom_site_fract_z
_atom_site_occupancy
_atom_site_U_iso_or_equiv
C9 C 0.344 0.3325 0.0795 1 0.0
C8 C 0.2171 0.2535 0.0485 1 0.0
C11 C 0.3683 0.1545 0.1981 1 0.0
C1 C 0.4108 0.4118 0 0.84 0.0
C7 C 0.1657 0.132 0.0939 1 0.0
C10 C 0.4186 0.2827 0.1526 1 0.0
C12 C 0.2439 0.0806 0.1679 1 0.0
C4 C 0.5 0.417 0.053 0.16 0.0
C6 C 0.09 0.09 0 0.16 0.0
C2 C 0.5 0.0758 0.227 0.84 0.0
C5 C 0.425 0 0.226 0.16 0.0
C3 C 0.0861 0 0.0525 0.84 0.0
